data_4339091
loop_
_publ_author_name
'Li, Bin'
'Corbett, John D.'

_publ_section_title
;
 Different cation arrangements in Au-In networks. Syntheses and structures
 of six intermetallic compounds in alkali-metal-Au-In systems.
;
_journal_issue 15
_journal_name_full 'Inorganic chemistry'
_journal_page_first 6022
_journal_page_last 6028
_journal_paper_doi 10.1021/ic700519c
_journal_volume 46
_journal_year 2007
_chemical_formula_sum 'Au6 In4 K1.76'
_chemical_formula_weight 1710.97
_chemical_name_systematic
; 
 ? 
;
_space_group_IT_number 140
_symmetry_cell_setting tetragonal
_symmetry_space_group_name_Hall '-I 4 2c'
_symmetry_space_group_name_H-M 'I 4/m c m'
_atom_sites_solution_hydrogens none
_atom_sites_solution_primary direct
_atom_sites_solution_secondary difmap
_audit_creation_method SHELXL-97
_cell_angle_alpha 90.00
_cell_angle_beta 90.00
_cell_angle_gamma 90.00
_cell_formula_units_Z 4
_cell_length_a 8.6650(12)
_cell_length_b 8.6650(12)
_cell_length_c 14.190(3)
_cell_measurement_reflns_used 371
_cell_measurement_temperature 293(2)
_cell_measurement_theta_max 28.05
_cell_measurement_theta_min 2.87
_cell_volume 1065.4(3)
_computing_cell_refinement 'Bruker SMART'
_computing_data_collection 'Bruker SMART'
_computing_data_reduction 'Bruker SAINT'
_computing_molecular_graphics 'Bruker SHELXTL'
_computing_publication_material 'Bruker SHELXTL'
_computing_structure_refinement 'SHELXL-97 (Sheldrick, 1997)'
_computing_structure_solution 'SHELXS-97 (Sheldrick, 1990)'
_diffrn_ambient_temperature 293(2)
_diffrn_measured_fraction_theta_full 0.984
_diffrn_measured_fraction_theta_max 0.984
_diffrn_measurement_device_type 'CCD area detector'
_diffrn_measurement_method 'phi and omega scans'
_diffrn_radiation_monochromator graphite
_diffrn_radiation_source 'fine-focus sealed tube'
_diffrn_radiation_type MoK\a
_diffrn_radiation_wavelength 0.71073
_diffrn_reflns_av_R_equivalents 0.0405
_diffrn_reflns_av_sigmaI/netI 0.0394
_diffrn_reflns_limit_h_max 7
_diffrn_reflns_limit_h_min -7
_diffrn_reflns_limit_k_max 11
_diffrn_reflns_limit_k_min 0
_diffrn_reflns_limit_l_max 18
_diffrn_reflns_limit_l_min 0
_diffrn_reflns_number 628
_diffrn_reflns_theta_full 28.05
_diffrn_reflns_theta_max 28.05
_diffrn_reflns_theta_min 2.87
_exptl_absorpt_coefficient_mu 91.383
_exptl_absorpt_correction_type numerical
_exptl_absorpt_process_details Xshape
_exptl_crystal_colour copper-like
_exptl_crystal_density_diffrn 10.667
_exptl_crystal_density_meas ?
_exptl_crystal_density_method 'not measured'
_exptl_crystal_description irregular
_exptl_crystal_F_000 2816
_exptl_crystal_size_max 0.23
_exptl_crystal_size_mid 0.19
_exptl_crystal_size_min 0.13
_refine_diff_density_max 2.957
_refine_diff_density_min -2.829
_refine_diff_density_rms 0.594
_refine_ls_extinction_method none
_refine_ls_goodness_of_fit_ref 0.833
_refine_ls_hydrogen_treatment none
_refine_ls_matrix_type full
_refine_ls_number_parameters 23
_refine_ls_number_reflns 371
_refine_ls_number_restraints 0
_refine_ls_restrained_S_all 0.833
_refine_ls_R_factor_all 0.0480
_refine_ls_R_factor_gt 0.0375
_refine_ls_shift/su_max 0.000
_refine_ls_shift/su_mean 0.000
_refine_ls_structure_factor_coef Fsqd
_refine_ls_weighting_details 'calc w=1/[\s^2^(Fo^2^)+(0.0551P)^2^+0.0000P] where P=(Fo^2^+2Fc^2^)/3'
_refine_ls_weighting_scheme calc
_refine_ls_wR_factor_gt 0.0959
_refine_ls_wR_factor_ref 0.0998
_reflns_number_gt 259
_reflns_number_total 371
_reflns_threshold_expression >2sigma(I)
_cod_data_source_file ic700519c-file002.cif
_cod_data_source_block K1.76Au6In4
_cod_depositor_comments
;
The following automatic conversions were performed:

'_symmetry_cell_setting' value 'Tetragonal' changed to 'tetragonal'
according to
/usr/data/users/saulius/automatic-downloads/retrospective/ACS/lib/dictionaries/cif_core.dic
dictionary named 'cif_core.dic' version 2.4.2 from 2011-04-26.

Automatic conversion script
Id: cif_fix_values 2281 2013-09-26 08:29:07Z andrius 

The following automatic conversions were performed:

'_exptl_crystal_density_meas' value 'not measured' was changed to '?'
- the value is perceived as not measured.

Automatic conversion script
Id: cif_fix_values 3008 2015-01-20 13:52:24Z robertas 
;
_cod_original_sg_symbol_H-M I4/mcm
_cod_database_code 4339091

loop_
_symmetry_equiv_pos_as_xyz
'x, y, z'
'-x, -y, z'
'-y, x, z'
'y, -x, z'
'-x, y, -z+1/2'
'x, -y, -z+1/2'
'y, x, -z+1/2'
'-y, -x, -z+1/2'
'x+1/2, y+1/2, z+1/2'
'-x+1/2, -y+1/2, z+1/2'
'-y+1/2, x+1/2, z+1/2'
'y+1/2, -x+1/2, z+1/2'
'-x+1/2, y+1/2, -z+1'
'x+1/2, -y+1/2, -z+1'
'y+1/2, x+1/2, -z+1'
'-y+1/2, -x+1/2, -z+1'
'-x, -y, -z'
'x, y, -z'
'y, -x, -z'
'-y, x, -z'
'x, -y, z-1/2'
'-x, y, z-1/2'
'-y, -x, z-1/2'
'y, x, z-1/2'
'-x+1/2, -y+1/2, -z+1/2'
'x+1/2, y+1/2, -z+1/2'
'y+1/2, -x+1/2, -z+1/2'
'-y+1/2, x+1/2, -z+1/2'
'x+1/2, -y+1/2, z'
'-x+1/2, y+1/2, z'
'-y+1/2, -x+1/2, z'
'y+1/2, x+1/2, z'

loop_
_atom_site_label
_atom_site_type_symbol
_atom_site_fract_x
_atom_site_fract_y
_atom_site_fract_z
_atom_site_U_iso_or_equiv
_atom_site_adp_type
_atom_site_occupancy
_atom_site_symmetry_multiplicity
_atom_site_calc_flag
_atom_site_refinement_flags
Au1 Au 0.15883(11) 0.65883(11) 0.0000 0.0270(4) Uani 1 4 d S
Au2 Au 0.15487(8) 0.65487(8) 0.19493(6) 0.0262(3) Uani 1 2 d S
In In 0.63864(13) 0.13864(13) 0.10794(11) 0.0223(4) Uani 1 2 d S
K1 K 0.0000 0.0000 0.2500 0.111(14) Uani 0.87(5) 8 d SP
K2 K 0.0000 0.0000 0.0000 0.20(2) Uani 0.89(6) 8 d SP

loop_
_atom_site_aniso_label
_atom_site_aniso_U_11
_atom_site_aniso_U_22
_atom_site_aniso_U_33
_atom_site_aniso_U_23
_atom_site_aniso_U_13
_atom_site_aniso_U_12
Au1 0.0315(5) 0.0315(5) 0.0179(7) 0.000 0.000 -0.0039(6)
Au2 0.0303(4) 0.0303(4) 0.0181(5) -0.0012(2) -0.0012(2) -0.0064(4)
In 0.0231(5) 0.0231(5) 0.0209(9) -0.0001(4) -0.0001(4) -0.0020(5)
K1 0.020(6) 0.020(6) 0.29(4) 0.000 0.000 0.000
K2 0.013(6) 0.013(6) 0.57(7) 0.000 0.000 0.000

loop_
_atom_type_symbol
_atom_type_description
_atom_type_scat_dispersion_real
_atom_type_scat_dispersion_imag
_atom_type_scat_source
K K 0.2009 0.2494 'International Tables Vol C Tables 4.2.6.8 and 6.1.1.4'
In In -0.7276 1.3100 'International Tables Vol C Tables 4.2.6.8 and 6.1.1.4'
Au Au -2.0133 8.8022 'International Tables Vol C Tables 4.2.6.8 and 6.1.1.4'

loop_
_geom_angle_atom_site_label_1
_geom_angle_atom_site_label_2
_geom_angle_atom_site_label_3
_geom_angle
_geom_angle_site_symmetry_1
_geom_angle_site_symmetry_3
Au2 Au1 Au2 177.99(8) 18 .
Au2 Au1 In 122.69(6) 18 2_665
Au2 Au1 In 59.33(4) . 2_665
Au2 Au1 In 59.33(4) 18 17_665
Au2 Au1 In 122.69(6) . 17_665
In Au1 In 63.36(7) 2_665 17_665
Au2 Au1 In 58.58(3) 18 19_565
Au2 Au1 In 119.90(5) . 19_565
In Au1 In 145.02(3) 2_665 19_565
In Au1 In 106.48(5) 17_665 19_565
Au2 Au1 In 58.58(3) 18 20
Au2 Au1 In 119.90(5) . 20
In Au1 In 145.02(3) 2_665 20
In Au1 In 106.48(5) 17_665 20
In Au1 In 68.90(6) 19_565 20
Au2 Au1 In 119.90(5) 18 4_565
Au2 Au1 In 58.58(3) . 4_565
In Au1 In 106.48(5) 2_665 4_565
In Au1 In 145.02(3) 17_665 4_565
In Au1 In 61.32(6) 19_565 4_565
In Au1 In 99.21(6) 20 4_565
Au2 Au1 In 119.90(5) 18 3
Au2 Au1 In 58.58(3) . 3
In Au1 In 106.48(5) 2_665 3
In Au1 In 145.02(3) 17_665 3
In Au1 In 99.21(6) 19_565 3
In Au1 In 61.32(6) 20 3
In Au1 In 68.90(6) 4_565 3
Au2 Au1 K2 90.345(13) 18 13_554
Au2 Au1 K2 90.345(13) . 13_554
In Au1 K2 73.05(2) 2_665 13_554
In Au1 K2 73.05(2) 17_665 13_554
In Au1 K2 71.98(3) 19_565 13_554
In Au1 K2 138.89(3) 20 13_554
In Au1 K2 71.98(3) 4_565 13_554
In Au1 K2 138.89(3) 3 13_554
Au2 Au1 K2 90.345(13) 18 1_565
Au2 Au1 K2 90.345(13) . 1_565
In Au1 K2 73.05(2) 2_665 1_565
In Au1 K2 73.05(2) 17_665 1_565
In Au1 K2 138.89(3) 19_565 1_565
In Au1 K2 71.98(3) 20 1_565
In Au1 K2 138.89(3) 4_565 1_565
In Au1 K2 71.98(3) 3 1_565
K2 Au1 K2 139.93(5) 13_554 1_565
Au1 Au2 In 176.94(6) . 26_455
Au1 Au2 Au2 122.83(6) . 25_565
In Au2 Au2 60.24(4) 26_455 25_565
Au1 Au2 In 62.99(5) . 2_665
In Au2 In 120.07(4) 26_455 2_665
Au2 Au2 In 59.84(5) 25_565 2_665
Au1 Au2 In 64.89(4) . 4_565
In Au2 In 112.80(5) 26_455 4_565
Au2 Au2 In 143.11(3) 25_565 4_565
In Au2 In 114.29(6) 2_665 4_565
Au1 Au2 In 64.89(4) . 3
In Au2 In 112.80(5) 26_455 3
Au2 Au2 In 143.11(3) 25_565 3
In Au2 In 114.29(6) 2_665 3
In Au2 In 73.77(6) 4_565 3
Au1 Au2 Au2 120.92(5) . 27_455
In Au2 Au2 56.96(4) 26_455 27_455
Au2 Au2 Au2 103.15(5) 25_565 27_455
In Au2 Au2 140.338(10) 2_665 27_455
In Au2 Au2 56.15(4) 4_565 27_455
In Au2 Au2 100.17(3) 3 27_455
Au1 Au2 Au2 120.92(5) . 28
In Au2 Au2 56.96(4) 26_455 28
Au2 Au2 Au2 103.15(5) 25_565 28
In Au2 Au2 140.338(10) 2_665 28
In Au2 Au2 100.17(3) 4_565 28
In Au2 Au2 56.15(4) 3 28
Au2 Au2 Au2 75.33(3) 27_455 28
Au1 Au2 K1 103.05(2) . 1_565
In Au2 K1 78.07(2) 26_455 1_565
Au2 Au2 K1 65.387(15) 25_565 1_565
In Au2 K1 77.92(2) 2_665 1_565
In Au2 K1 151.49(4) 4_565 1_565
In Au2 K1 77.73(3) 3 1_565
Au2 Au2 K1 130.56(4) 27_455 1_565
Au2 Au2 K1 62.560(16) 28 1_565
Au1 Au2 K1 103.05(2) . 25
In Au2 K1 78.07(2) 26_455 25
Au2 Au2 K1 65.387(15) 25_565 25
In Au2 K1 77.92(2) 2_665 25
In Au2 K1 77.73(3) 4_565 25
In Au2 K1 151.49(4) 3 25
Au2 Au2 K1 62.560(16) 27_455 25
Au2 Au2 K1 130.56(4) 28 25
K1 Au2 K1 130.77(3) 1_565 25
Au2 In Au2 59.93(4) 26_545 2_665
Au2 In Au2 66.89(4) 26_545 4
Au2 In Au2 110.38(5) 2_665 4
Au2 In Au2 66.89(4) 26_545 3_655
Au2 In Au2 110.38(5) 2_665 3_655
Au2 In Au2 84.21(6) 4 3_655
Au2 In Au1 117.61(6) 26_545 17_665
Au2 In Au1 57.68(4) 2_665 17_665
Au2 In Au1 137.72(3) 4 17_665
Au2 In Au1 137.72(3) 3_655 17_665
Au2 In Au1 123.29(5) 26_545 3_655
Au2 In Au1 137.05(3) 2_665 3_655
Au2 In Au1 108.51(5) 4 3_655
Au2 In Au1 56.52(3) 3_655 3_655
Au1 In Au1 102.33(4) 17_665 3_655
Au2 In Au1 123.29(5) 26_545 19
Au2 In Au1 137.05(3) 2_665 19
Au2 In Au1 56.52(3) 4 19
Au2 In Au1 108.51(5) 3_655 19
Au1 In Au1 102.33(4) 17_665 19
Au1 In Au1 80.79(6) 3_655 19
Au2 In In 175.93(4) 26_545 18
Au2 In In 116.00(4) 2_665 18
Au2 In In 115.86(3) 4 18
Au2 In In 115.86(3) 3_655 18
Au1 In In 58.32(3) 17_665 18
Au1 In In 59.34(3) 3_655 18
Au1 In In 59.34(3) 19 18
Au2 In K2 112.84(3) 26_545 13_554
Au2 In K2 81.34(3) 2_665 13_554
Au2 In K2 163.83(5) 4 13_554
Au2 In K2 81.154(18) 3_655 13_554
Au1 In K2 57.78(2) 17_665 13_554
Au1 In K2 57.25(2) 3_655 13_554
Au1 In K2 122.41(5) 19 13_554
In In K2 65.45(2) 18 13_554
Au2 In K2 112.84(3) 26_545 1_655
Au2 In K2 81.34(3) 2_665 1_655
Au2 In K2 81.154(18) 4 1_655
Au2 In K2 163.83(5) 3_655 1_655
Au1 In K2 57.78(2) 17_665 1_655
Au1 In K2 122.41(5) 3_655 1_655
Au1 In K2 57.25(2) 19 1_655
In In K2 65.45(2) 18 1_655
K2 In K2 112.39(4) 13_554 1_655
Au2 In K1 57.41(2) 26_545 1_655
Au2 In K1 57.36(2) 2_665 1_655
Au2 In K1 57.297(18) 4 1_655
Au2 In K1 120.64(5) 3_655 1_655
Au1 In K1 88.50(3) 17_665 1_655
Au1 In K1 165.32(5) 3_655 1_655
Au1 In K1 87.28(2) 19 1_655
In In K1 121.01(2) 18 1_655
K2 In K1 137.35(4) 13_554 1_655
K2 In K1 55.554(15) 1_655 1_655
Au2 In K1 57.41(2) 26_545 25
Au2 In K1 57.36(2) 2_665 25
Au2 In K1 120.64(5) 4 25
Au2 In K1 57.297(18) 3_655 25
Au1 In K1 88.50(3) 17_665 25
Au1 In K1 87.28(2) 3_655 25
Au1 In K1 165.32(5) 19 25
In In K1 121.01(2) 18 25
K2 In K1 55.554(15) 13_554 25
K2 In K1 137.35(4) 1_655 25
K1 In K1 103.06(4) 1_655 25
Au2 K1 Au2 139.52(3) 4_455 27_455
Au2 K1 Au2 153.18(3) 4_455 3_655
Au2 K1 Au2 49.23(3) 27_455 3_655
Au2 K1 Au2 49.23(3) 4_455 28_545
Au2 K1 Au2 153.18(3) 27_455 28_545
Au2 K1 Au2 139.52(3) 3_655 28_545
Au2 K1 Au2 86.918(7) 4_455 1_545
Au2 K1 Au2 133.06(3) 27_455 1_545
Au2 K1 Au2 86.918(7) 3_655 1_545
Au2 K1 Au2 54.88(3) 28_545 1_545
Au2 K1 Au2 54.88(3) 4_455 26_445
Au2 K1 Au2 86.918(7) 27_455 26_445
Au2 K1 Au2 133.06(3) 3_655 26_445
Au2 K1 Au2 86.918(7) 28_545 26_445
Au2 K1 Au2 139.52(3) 1_545 26_445
Au2 K1 Au2 133.06(3) 4_455 25
Au2 K1 Au2 86.918(7) 27_455 25
Au2 K1 Au2 54.88(3) 3_655 25
Au2 K1 Au2 86.918(7) 28_545 25
Au2 K1 Au2 49.23(3) 1_545 25
Au2 K1 Au2 153.18(3) 26_445 25
Au2 K1 Au2 86.918(7) 4_455 2_565
Au2 K1 Au2 54.88(3) 27_455 2_565
Au2 K1 Au2 86.918(7) 3_655 2_565
Au2 K1 Au2 133.06(3) 28_545 2_565
Au2 K1 Au2 153.18(3) 1_545 2_565
Au2 K1 Au2 49.23(3) 26_445 2_565
Au2 K1 Au2 139.52(3) 25 2_565
Au2 K1 K2 103.408(15) 4_455 5
Au2 K1 K2 76.592(15) 27_455 5
Au2 K1 K2 103.408(15) 3_655 5
Au2 K1 K2 76.592(15) 28_545 5
Au2 K1 K2 103.408(15) 1_545 5
Au2 K1 K2 76.592(15) 26_445 5
Au2 K1 K2 76.592(15) 25 5
Au2 K1 K2 103.408(15) 2_565 5
Au2 K1 K2 76.592(15) 4_455 .
Au2 K1 K2 103.408(15) 27_455 .
Au2 K1 K2 76.592(15) 3_655 .
Au2 K1 K2 103.408(15) 28_545 .
Au2 K1 K2 76.592(15) 1_545 .
Au2 K1 K2 103.408(15) 26_445 .
Au2 K1 K2 103.408(15) 25 .
Au2 K1 K2 76.592(15) 2_565 .
K2 K1 K2 180.0 5 .
Au2 K1 In 162.16(2) 4_455 28_545
Au2 K1 In 44.72(3) 27_455 28_545
Au2 K1 In 44.52(3) 3_655 28_545
Au2 K1 In 118.14(2) 28_545 28_545
Au2 K1 In 94.20(3) 1_545 28_545
Au2 K1 In 117.94(3) 26_445 28_545
Au2 K1 In 44.98(3) 25 28_545
Au2 K1 In 99.54(2) 2_565 28_545
K2 K1 In 58.99(2) 5 28_545
K2 K1 In 121.01(2) . 28_545
Au2 K1 In 44.72(3) 4_455 3_545
Au2 K1 In 162.16(2) 27_455 3_545
Au2 K1 In 118.14(2) 3_655 3_545
Au2 K1 In 44.52(3) 28_545 3_545
Au2 K1 In 44.98(3) 1_545 3_545
Au2 K1 In 99.54(2) 26_445 3_545
Au2 K1 In 94.20(3) 25 3_545
Au2 K1 In 117.94(3) 2_565 3_545
K2 K1 In 121.01(2) 5 3_545
K2 K1 In 58.99(2) . 3_545
In K1 In 139.18(4) 28_545 3_545
Au1 K2 Au1 180.000(17) 19_455 3_655
Au1 K2 Au1 90.0 19_455 1_545
Au1 K2 Au1 90.0 3_655 1_545
Au1 K2 Au1 90.0 19_455 17_565
Au1 K2 Au1 90.0 3_655 17_565
Au1 K2 Au1 180.00(3) 1_545 17_565
Au1 K2 K1 90.0 19_455 17
Au1 K2 K1 90.0 3_655 17
Au1 K2 K1 90.0 1_545 17
Au1 K2 K1 90.0 17_565 17
Au1 K2 K1 90.0 19_455 .
Au1 K2 K1 90.0 3_655 .
Au1 K2 K1 90.0 1_545 .
Au1 K2 K1 90.0 17_565 .
K1 K2 K1 180.0 17 .
Au1 K2 In 130.83(3) 19_455 4_565
Au1 K2 In 49.17(3) 3_655 4_565
Au1 K2 In 129.23(3) 1_545 4_565
Au1 K2 In 50.77(3) 17_565 4_565
K1 K2 In 114.55(2) 17 4_565
K1 K2 In 65.45(2) . 4_565
Au1 K2 In 49.17(3) 19_455 20_545
Au1 K2 In 130.83(3) 3_655 20_545
Au1 K2 In 50.77(3) 1_545 20_545
Au1 K2 In 129.23(3) 17_565 20_545
K1 K2 In 65.45(2) 17 20_545
K1 K2 In 114.55(2) . 20_545
In K2 In 180.00(7) 4_565 20_545
Au1 K2 In 50.77(3) 19_455 18_455
Au1 K2 In 129.23(3) 3_655 18_455
Au1 K2 In 130.83(3) 1_545 18_455
Au1 K2 In 49.17(3) 17_565 18_455
K1 K2 In 65.45(2) 17 18_455
K1 K2 In 114.55(2) . 18_455
In K2 In 99.938(17) 4_565 18_455
In K2 In 80.062(17) 20_545 18_455
Au1 K2 In 129.23(3) 19_455 2_655
Au1 K2 In 50.77(3) 3_655 2_655
Au1 K2 In 49.17(3) 1_545 2_655
Au1 K2 In 130.83(3) 17_565 2_655
K1 K2 In 114.55(2) 17 2_655
K1 K2 In 65.45(2) . 2_655
In K2 In 80.062(17) 4_565 2_655
In K2 In 99.938(17) 20_545 2_655
In K2 In 180.00(5) 18_455 2_655
Au1 K2 In 50.77(3) 19_455 1_455
Au1 K2 In 129.23(3) 3_655 1_455
Au1 K2 In 130.83(3) 1_545 1_455
Au1 K2 In 49.17(3) 17_565 1_455
K1 K2 In 114.55(2) 17 1_455
K1 K2 In 65.45(2) . 1_455
In K2 In 80.062(17) 4_565 1_455
In K2 In 99.938(17) 20_545 1_455
In K2 In 49.09(4) 18_455 1_455
In K2 In 130.91(4) 2_655 1_455
Au1 K2 In 130.83(3) 19_455 19_565
Au1 K2 In 49.17(3) 3_655 19_565
Au1 K2 In 129.23(3) 1_545 19_565
Au1 K2 In 50.77(3) 17_565 19_565
K1 K2 In 65.45(2) 17 19_565
K1 K2 In 114.55(2) . 19_565
In K2 In 49.09(4) 4_565 19_565
In K2 In 130.91(4) 20_545 19_565
In K2 In 80.062(17) 18_455 19_565
In K2 In 99.938(17) 2_655 19_565
In K2 In 99.938(17) 1_455 19_565

loop_
_geom_bond_atom_site_label_1
_geom_bond_atom_site_label_2
_geom_bond_distance
_geom_bond_site_symmetry_2
Au1 Au2 2.7665(10) 18
Au1 Au2 2.7665(10) .
Au1 In 2.916(2) 2_665
Au1 In 2.916(2) 17_665
Au1 In 3.0034(15) 19_565
Au1 In 3.0034(15) 20
Au1 In 3.0034(15) 4_565
Au1 In 3.0034(15) 3
Au1 K2 3.2609(7) 13_554
Au1 K2 3.2609(7) 1_565
Au2 In 2.8042(18) 26_455
Au2 Au2 2.807(2) 25_565
Au2 In 2.8155(19) 2_665
Au2 In 2.8304(14) 4_565
Au2 In 2.8304(14) 3
Au2 Au2 3.1057(15) 27_455
Au2 Au2 3.1057(15) 28
Au2 K1 3.3697(6) 1_565
Au2 K1 3.3697(6) 25
In Au2 2.8042(18) 26_545
In Au2 2.8155(19) 2_665
In Au2 2.8304(14) 4
In Au2 2.8304(14) 3_655
In Au1 2.916(2) 17_665
In Au1 3.0034(15) 3_655
In Au1 3.0034(15) 19
In In 3.063(3) 18
In K2 3.6869(10) 13_554
In K2 3.6869(10) 1_655
In K1 3.9129(10) 1_655
In K1 3.9129(10) 25
K1 Au2 3.3697(6) 4_455
K1 Au2 3.3697(6) 27_455
K1 Au2 3.3697(6) 3_655
K1 Au2 3.3697(6) 28_545
K1 Au2 3.3697(6) 1_545
K1 Au2 3.3697(6) 26_445
K1 Au2 3.3697(6) 25
K1 Au2 3.3697(6) 2_565
K1 K2 3.5474(7) 5
K1 K2 3.5474(7) .
K1 In 3.9129(10) 28_545
K1 In 3.9129(10) 3_545
K2 Au1 3.2609(7) 19_455
K2 Au1 3.2609(7) 3_655
K2 Au1 3.2609(7) 1_545
K2 Au1 3.2609(7) 17_565
K2 K1 3.5474(7) 17
K2 In 3.6869(10) 4_565
K2 In 3.6869(10) 20_545
K2 In 3.6869(10) 18_455
K2 In 3.6869(10) 2_655
K2 In 3.6869(10) 1_455
K2 In 3.6869(10) 19_565
